data_1571451
loop_
_publ_author_name
'Ishikawa, Soh'
'Yamasumi, Kazuhisa'
'Sugiura, Shinya'
'Sato, Shunsuke'
'Watanabe, Go'
'Koo, Yun Hee'
'Seki, Shu'
'Bando, Yuya'
'Haketa, Yohei'
'Shinokubo, Hiroshi'
'Maeda, Hiromitsu'

_publ_section_title
;
 Norcorroles as antiaromatic &#x3c0;-electronic systems that form
 dimension-controlled assemblies.
;
_journal_issue 20
_journal_name_full 'Chemical science'
_journal_page_first 7603
_journal_page_last 7609
_journal_paper_doi 10.1039/d4sc01633e
_journal_volume 15
_journal_year 2024
_chemical_formula_moiety 'C36 H30 Br4 N4 Ni O6'
_chemical_formula_sum 'C36 H30 Br4 N4 Ni O6'
_chemical_formula_weight 992.99
_space_group_crystal_system monoclinic
_space_group_IT_number 14
_space_group_name_Hall '-P 2yn'
_space_group_name_H-M_alt 'P 1 21/n 1'
_atom_sites_solution_hydrogens geom
_audit_creation_method SHELXL-2018/3
_audit_update_record
;
2024-04-11 deposited with the CCDC.	2024-04-16 downloaded from the CCDC.
;
_cell_angle_alpha 90
_cell_angle_beta 90.9760(10)
_cell_angle_gamma 90
_cell_formula_units_Z 4
_cell_length_a 8.98210(10)
_cell_length_b 31.6135(3)
_cell_length_c 12.7862(2)
_cell_measurement_reflns_used 22881
_cell_measurement_temperature 93(2)
_cell_measurement_theta_max 73.522
_cell_measurement_theta_min 3.729
_cell_volume 3630.19(8)
_computing_cell_refinement 'CrysAlis PRO (Rigaku OD)'
_computing_data_collection 'CrysAlis PRO (Rigaku OD)'
_computing_data_reduction 'CrysAlis PRO (Rigaku OD)'
_computing_molecular_graphics 'CrystalMaker X (CrystalMaker Software Ltd.)'
_computing_publication_material 'Yadokari-XG (K. Wakita, Yadokari-XG, Software for Crystal Structure Analyses, 2001)'
_computing_structure_refinement 'SHELXL-2018/3 (Sheldrick, 2018)'
_computing_structure_solution 'SHELXT 2018/2 (Sheldrick, 2018)'
_diffrn_ambient_temperature 93(2)
_diffrn_detector_area_resol_mean 5.8140
_diffrn_measured_fraction_theta_full 0.991
_diffrn_measured_fraction_theta_max 0.972
_diffrn_measurement_device_type 'Rigaku XtaLAB P200'
_diffrn_measurement_method \w
_diffrn_radiation_type CuK\a
_diffrn_radiation_wavelength 1.54184
_diffrn_reflns_av_R_equivalents 0.0254
_diffrn_reflns_av_unetI/netI 0.0164
_diffrn_reflns_Laue_measured_fraction_full 0.991
_diffrn_reflns_Laue_measured_fraction_max 0.972
_diffrn_reflns_limit_h_max 11
_diffrn_reflns_limit_h_min -11
_diffrn_reflns_limit_k_max 38
_diffrn_reflns_limit_k_min -39
_diffrn_reflns_limit_l_max 15
_diffrn_reflns_limit_l_min -14
_diffrn_reflns_number 22881
_diffrn_reflns_point_group_measured_fraction_full 0.991
_diffrn_reflns_point_group_measured_fraction_max 0.972
_diffrn_reflns_theta_full 67.684
_diffrn_reflns_theta_max 73.522
_diffrn_reflns_theta_min 3.729
_exptl_absorpt_coefficient_mu 6.361
_exptl_absorpt_correction_T_max 1.00000
_exptl_absorpt_correction_T_min 0.33154
_exptl_absorpt_correction_type multi-scan
_exptl_absorpt_process_details
;
CrysAlisPro 1.171.40.67a (Rigaku Oxford Diffraction, 2019)
Empirical absorption correction using spherical harmonics,
 implemented in SCALE3 ABSPACK scaling algorithm.
;
_exptl_crystal_colour red
_exptl_crystal_density_diffrn 1.817
_exptl_crystal_density_meas ?
_exptl_crystal_description prism
_exptl_crystal_F_000 1960
_exptl_crystal_size_max 0.45
_exptl_crystal_size_mid 0.18
_exptl_crystal_size_min 0.01
_refine_diff_density_max 1.893
_refine_diff_density_min -1.313
_refine_diff_density_rms 0.090
_refine_ls_extinction_method none
_refine_ls_goodness_of_fit_ref 1.075
_refine_ls_hydrogen_treatment constr
_refine_ls_matrix_type full
_refine_ls_number_parameters 486
_refine_ls_number_reflns 7103
_refine_ls_number_restraints 0
_refine_ls_restrained_S_all 1.075
_refine_ls_R_factor_all 0.0368
_refine_ls_R_factor_gt 0.0362
_refine_ls_shift/su_max 0.002
_refine_ls_shift/su_mean 0.000
_refine_ls_structure_factor_coef Fsqd
_refine_ls_weighting_details 'w=1/[\s^2^(Fo^2^)+(0.0479P)^2^+7.5342P] where P=(Fo^2^+2Fc^2^)/3'
_refine_ls_weighting_scheme calc
_refine_ls_wR_factor_gt 0.0941
_refine_ls_wR_factor_ref 0.0946
_reflns_Friedel_coverage 0.000
_reflns_number_gt 6946
_reflns_number_total 7103
_reflns_threshold_expression 'I > 2\s(I)'
_cod_data_source_file d4sc01633e2.cif
_cod_data_source_block s3a
_cod_depositor_comments
;
The following automatic conversions were performed:

data item '_exptl_crystal_density_meas' value 'not measured' was
changed to '?' -- the value is perceived as not measured.

Automatic conversion script
Id: cif_fix_values 8170 2020-07-09 18:12:32Z antanas 

 Adding full bibliography for 1571449--1571452.cif.
;
_cod_original_sg_symbol_H-M 'P 21/n'
_cod_database_code 1571451
_shelx_shelxl_version_number 2018/3
_shelx_space_group_comment
;
The symmetry employed for this shelxl refinement is uniquely defined
by the following loop, which should always be used as a source of
symmetry information in preference to the above space-group names.
They are only intended as comments.
;

loop_
_space_group_symop_operation_xyz
'x, y, z'
'-x+1/2, y+1/2, -z+1/2'
'-x, -y, -z'
'x-1/2, -y-1/2, z-1/2'

loop_
_atom_site_label
_atom_site_type_symbol
_atom_site_fract_x
_atom_site_fract_y
_atom_site_fract_z
_atom_site_U_iso_or_equiv
_atom_site_adp_type
_atom_site_occupancy
_atom_site_site_symmetry_order
_atom_site_calc_flag
_atom_site_refinement_flags_posn
_atom_site_refinement_flags_adp
_atom_site_refinement_flags_occupancy
_atom_site_disorder_assembly
_atom_site_disorder_group
Ni1 Ni 0.55513(6) 0.69038(2) 0.45596(4) 0.02419(12) Uani 1 1 d . . . . .
Br1 Br 0.83508(4) 0.64307(2) 0.59364(3) 0.03019(9) Uani 1 1 d . . . . .
Br2 Br 0.20666(4) 0.70564(2) 0.32698(3) 0.03984(11) Uani 1 1 d . . . . .
Br3 Br 0.43839(4) 0.71768(2) 0.70190(3) 0.02896(9) Uani 1 1 d . . . . .
Br4 Br 0.75639(4) 0.68915(2) 0.22682(3) 0.03772(10) Uani 1 1 d . . . . .
N1 N 0.7297(3) 0.71963(8) 0.5138(2) 0.0235(5) Uani 1 1 d . . . . .
N2 N 0.4651(3) 0.74436(8) 0.4114(2) 0.0250(5) Uani 1 1 d . . . . .
N3 N 0.4062(3) 0.65977(8) 0.53767(19) 0.0221(5) Uani 1 1 d . . . . .
N4 N 0.5440(3) 0.64692(8) 0.3464(2) 0.0247(5) Uani 1 1 d . . . . .
O1 O 1.0122(3) 0.91245(7) 0.4183(2) 0.0362(5) Uani 1 1 d . . . . .
O4 O -0.1285(2) 0.52312(7) 0.36500(18) 0.0301(5) Uani 1 1 d . . . . .
O5 O 0.0234(3) 0.45198(7) 0.32589(17) 0.0300(5) Uani 1 1 d . . . . .
O6 O 0.3184(3) 0.45009(7) 0.33077(18) 0.0322(5) Uani 1 1 d . . . . .
C1 C 0.8409(3) 0.70158(10) 0.5669(3) 0.0273(6) Uani 1 1 d . . . . .
C2 C 0.9491(4) 0.73031(10) 0.6032(3) 0.0324(7) Uani 1 1 d . . . . .
H2 H 1.038354 0.724156 0.641167 0.039 Uiso 1 1 calc R U . . .
C3 C 0.8976(4) 0.76923(10) 0.5719(3) 0.0295(7) Uani 1 1 d . . . . .
H3 H 0.944339 0.795688 0.585226 0.035 Uiso 1 1 calc R U . . .
C4 C 0.7611(3) 0.76272(9) 0.5157(2) 0.0237(6) Uani 1 1 d . . . . .
C5 C 0.6651(3) 0.79333(9) 0.4722(2) 0.0237(6) Uani 1 1 d . . . . .
C6 C 0.5278(3) 0.78485(9) 0.4215(2) 0.0250(6) Uani 1 1 d . . . . .
C7 C 0.4308(4) 0.81447(10) 0.3725(3) 0.0293(7) Uani 1 1 d . . . . .
H7 H 0.446572 0.844110 0.367409 0.035 Uiso 1 1 calc R U . . .
C8 C 0.3107(4) 0.79274(11) 0.3340(3) 0.0337(7) Uani 1 1 d . . . . .
H8 H 0.227229 0.804086 0.297014 0.040 Uiso 1 1 calc R U . . .
C9 C 0.3356(3) 0.75035(10) 0.3601(3) 0.0293(6) Uani 1 1 d . . . . .
C10 C 0.7086(3) 0.83892(9) 0.4825(2) 0.0239(6) Uani 1 1 d . . . . .
C11 C 0.8427(3) 0.85306(9) 0.4426(2) 0.0240(6) Uani 1 1 d . . . . .
H11 H 0.907123 0.833877 0.408355 0.029 Uiso 1 1 calc R U . . .
C12 C 0.8822(4) 0.89550(10) 0.4529(2) 0.0282(6) Uani 1 1 d . . . . .
C13 C 0.7887(4) 0.92348(11) 0.5039(3) 0.0424(9) Uani 1 1 d . . . . .
C14 C 0.6533(4) 0.90906(11) 0.5431(3) 0.0362(8) Uani 1 1 d . . . . .
C15 C 0.6138(4) 0.86699(10) 0.5329(2) 0.0266(6) Uani 1 1 d . . . . .
H15 H 0.522276 0.857204 0.560135 0.032 Uiso 1 1 calc R U . . .
C16 C 1.1168(4) 0.88379(12) 0.3741(3) 0.0402(8) Uani 1 1 d . . . . .
H16A H 1.205101 0.899454 0.352183 0.060 Uiso 1 1 calc R U . . .
H16B H 1.145924 0.862584 0.426489 0.060 Uiso 1 1 calc R U . . .
H16C H 1.071154 0.869659 0.313339 0.060 Uiso 1 1 calc R U . . .
O2A O 0.8503(4) 0.96221(12) 0.5379(3) 0.0287(13) Uani 0.654(10) 1 d . . P A 1
C17A C 0.7929(6) 0.9957(2) 0.4754(4) 0.0350(15) Uani 0.654(10) 1 d . . P A 1
H17A H 0.835969 1.022561 0.499350 0.053 Uiso 0.654(10) 1 calc R U P A 1
H17B H 0.818726 0.990908 0.402223 0.053 Uiso 0.654(10) 1 calc R U P A 1
H17C H 0.684363 0.996757 0.481545 0.053 Uiso 0.654(10) 1 calc R U P A 1
O2B O 0.7958(7) 0.9683(2) 0.4740(5) 0.023(2) Uani 0.346(10) 1 d . . P A 2
C17B C 0.8398(11) 0.9902(3) 0.5680(7) 0.029(3) Uani 0.346(10) 1 d . . P A 2
H17D H 0.846811 1.020586 0.553780 0.044 Uiso 0.346(10) 1 calc R U P A 2
H17E H 0.765696 0.985282 0.622090 0.044 Uiso 0.346(10) 1 calc R U P A 2
H17F H 0.936931 0.979644 0.592429 0.044 Uiso 0.346(10) 1 calc R U P A 2
O3A O 0.5787(5) 0.93731(13) 0.6015(4) 0.0303(10) Uani 0.686(9) 1 d . . P B 3
C18A C 0.4371(7) 0.92342(19) 0.6393(5) 0.0332(13) Uani 0.686(9) 1 d . . P B 3
H18A H 0.392127 0.946043 0.680616 0.050 Uiso 0.686(9) 1 calc R U P B 3
H18B H 0.371264 0.916461 0.579862 0.050 Uiso 0.686(9) 1 calc R U P B 3
H18C H 0.451218 0.898292 0.683256 0.050 Uiso 0.686(9) 1 calc R U P B 3
O3B O 0.5424(12) 0.9434(3) 0.5629(9) 0.0303(10) Uani 0.314(9) 1 d . . P B 4
C18B C 0.4017(17) 0.9306(5) 0.5998(11) 0.0332(13) Uani 0.314(9) 1 d . . P B 4
H18D H 0.338784 0.955561 0.609872 0.050 Uiso 0.314(9) 1 calc R U P B 4
H18E H 0.354104 0.911691 0.548541 0.050 Uiso 0.314(9) 1 calc R U P B 4
H18F H 0.414793 0.915711 0.666525 0.050 Uiso 0.314(9) 1 calc R U P B 4
C19 C 0.3576(3) 0.67078(9) 0.6317(2) 0.0239(6) Uani 1 1 d . . . . .
C20 C 0.2473(3) 0.64351(10) 0.6700(2) 0.0263(6) Uani 1 1 d . . . . .
H20 H 0.196833 0.645585 0.734490 0.032 Uiso 1 1 calc R U . . .
C21 C 0.2286(3) 0.61309(10) 0.5934(2) 0.0244(6) Uani 1 1 d . . . . .
H21 H 0.162749 0.589603 0.595694 0.029 Uiso 1 1 calc R U . . .
C22 C 0.3257(3) 0.62332(9) 0.5108(2) 0.0216(6) Uani 1 1 d . . . . .
C23 C 0.3455(3) 0.60127(9) 0.4173(2) 0.0229(6) Uani 1 1 d . . . . .
C24 C 0.4456(3) 0.61300(10) 0.3387(2) 0.0248(6) Uani 1 1 d . . . . .
C25 C 0.4593(4) 0.59406(12) 0.2383(2) 0.0332(7) Uani 1 1 d . . . . .
H25 H 0.404257 0.570529 0.212320 0.040 Uiso 1 1 calc R U . . .
C26 C 0.5667(4) 0.61612(13) 0.1860(3) 0.0359(8) Uani 1 1 d . . . . .
H26 H 0.601378 0.610944 0.117413 0.043 Uiso 1 1 calc R U . . .
C27 C 0.6141(3) 0.64763(10) 0.2548(3) 0.0282(6) Uani 1 1 d . . . . .
C28 C 0.2570(3) 0.56212(10) 0.3974(2) 0.0231(6) Uani 1 1 d . . . . .
C29 C 0.1014(3) 0.56284(10) 0.3966(2) 0.0238(6) Uani 1 1 d . . . . .
H29 H 0.049604 0.588114 0.413009 0.029 Uiso 1 1 calc R U . . .
C30 C 0.0231(3) 0.52607(10) 0.3715(2) 0.0247(6) Uani 1 1 d . . . . .
C31 C 0.0992(3) 0.48888(10) 0.3482(2) 0.0250(6) Uani 1 1 d . . . . .
C32 C 0.2544(3) 0.48811(10) 0.3525(2) 0.0252(6) Uani 1 1 d . . . . .
C33 C 0.3333(3) 0.52471(10) 0.3771(2) 0.0242(6) Uani 1 1 d . . . . .
H33 H 0.439085 0.524226 0.380033 0.029 Uiso 1 1 calc R U . . .
C34 C -0.2109(3) 0.55848(12) 0.4017(3) 0.0349(7) Uani 1 1 d . . . . .
H34A H -0.317724 0.552814 0.393237 0.052 Uiso 1 1 calc R U . . .
H34B H -0.186999 0.563284 0.475823 0.052 Uiso 1 1 calc R U . . .
H34C H -0.184782 0.583675 0.361302 0.052 Uiso 1 1 calc R U . . .
C35 C -0.0212(4) 0.44829(11) 0.2193(3) 0.0386(8) Uani 1 1 d . . . . .
H35A H -0.074250 0.421508 0.208683 0.058 Uiso 1 1 calc R U . . .
H35B H -0.087071 0.471893 0.200470 0.058 Uiso 1 1 calc R U . . .
H35C H 0.066972 0.448919 0.175258 0.058 Uiso 1 1 calc R U . . .
C36 C 0.4777(4) 0.44805(13) 0.3359(3) 0.0432(9) Uani 1 1 d . . . . .
H36A H 0.510300 0.419316 0.318816 0.065 Uiso 1 1 calc R U . . .
H36B H 0.519397 0.468053 0.285693 0.065 Uiso 1 1 calc R U . . .
H36C H 0.512422 0.455372 0.406681 0.065 Uiso 1 1 calc R U . . .

loop_
_atom_site_aniso_label
_atom_site_aniso_U_11
_atom_site_aniso_U_22
_atom_site_aniso_U_33
_atom_site_aniso_U_23
_atom_site_aniso_U_13
_atom_site_aniso_U_12
Ni1 0.0202(2) 0.0192(2) 0.0330(3) 0.0002(2) -0.0069(2) -0.00300(19)
Br1 0.02754(17) 0.01876(15) 0.0438(2) -0.00228(12) -0.01247(14) 0.00116(11)
Br2 0.02874(18) 0.03030(19) 0.0597(2) 0.00859(15) -0.02327(16) -0.00681(14)
Br3 0.03045(17) 0.02245(16) 0.03371(18) -0.01033(12) -0.00709(13) 0.00215(12)
Br4 0.03142(19) 0.0385(2) 0.0434(2) 0.00417(15) 0.00523(15) -0.01275(14)
N1 0.0214(12) 0.0202(12) 0.0287(13) -0.0008(9) -0.0033(10) -0.0001(9)
N2 0.0212(12) 0.0233(12) 0.0303(13) 0.0024(10) -0.0069(10) -0.0015(10)
N3 0.0177(11) 0.0211(12) 0.0272(12) -0.0030(9) -0.0054(9) 0.0004(9)
N4 0.0171(11) 0.0283(13) 0.0285(13) -0.0001(10) -0.0023(9) -0.0029(10)
O1 0.0354(12) 0.0263(11) 0.0474(14) -0.0003(10) 0.0152(11) -0.0062(10)
O4 0.0158(10) 0.0374(12) 0.0371(12) -0.0131(9) -0.0005(8) -0.0080(9)
O5 0.0341(12) 0.0291(11) 0.0267(11) -0.0050(9) -0.0033(9) -0.0125(9)
O6 0.0297(11) 0.0306(12) 0.0362(12) -0.0104(9) -0.0048(9) 0.0044(9)
C1 0.0242(15) 0.0239(15) 0.0335(16) -0.0022(12) -0.0088(12) -0.0001(12)
C2 0.0272(16) 0.0242(15) 0.0454(19) 0.0011(13) -0.0141(14) -0.0049(12)
C3 0.0270(15) 0.0245(15) 0.0367(17) -0.0005(12) -0.0105(13) -0.0056(12)
C4 0.0223(14) 0.0212(14) 0.0273(15) 0.0001(11) -0.0064(11) -0.0032(11)
C5 0.0240(14) 0.0232(14) 0.0239(14) 0.0003(11) -0.0030(11) -0.0020(11)
C6 0.0257(15) 0.0219(14) 0.0273(15) 0.0014(11) -0.0041(12) -0.0007(11)
C7 0.0295(16) 0.0239(15) 0.0343(17) 0.0021(12) -0.0074(13) 0.0017(12)
C8 0.0265(16) 0.0300(17) 0.0440(19) 0.0047(14) -0.0138(14) 0.0030(13)
C9 0.0233(14) 0.0276(15) 0.0366(17) 0.0019(13) -0.0092(12) -0.0023(12)
C10 0.0285(15) 0.0220(14) 0.0211(14) 0.0021(11) -0.0047(11) -0.0017(11)
C11 0.0261(14) 0.0240(14) 0.0219(14) 0.0023(11) -0.0027(11) -0.0003(11)
C12 0.0292(15) 0.0263(15) 0.0292(15) 0.0029(12) 0.0045(12) -0.0042(12)
C13 0.046(2) 0.0231(16) 0.059(2) -0.0093(15) 0.0220(18) -0.0120(15)
C14 0.0391(18) 0.0259(16) 0.0443(19) -0.0096(14) 0.0165(15) -0.0060(14)
C15 0.0271(15) 0.0256(15) 0.0270(15) -0.0009(12) 0.0011(12) -0.0044(12)
C16 0.0363(18) 0.0370(19) 0.048(2) 0.0023(16) 0.0166(16) -0.0030(15)
O2A 0.0274(18) 0.024(2) 0.035(2) 0.0060(16) -0.0093(16) -0.0037(14)
C17A 0.032(3) 0.030(4) 0.042(3) 0.011(2) -0.009(2) 0.000(2)
O2B 0.034(4) 0.008(4) 0.027(4) 0.002(2) -0.003(3) 0.000(2)
C17B 0.044(6) 0.013(5) 0.031(5) -0.004(4) -0.001(4) -0.005(4)
O3A 0.030(2) 0.0236(17) 0.038(3) -0.0034(18) 0.0066(18) 0.0009(15)
C18A 0.036(3) 0.032(3) 0.032(4) -0.003(2) 0.009(3) -0.001(2)
O3B 0.030(2) 0.0236(17) 0.038(3) -0.0034(18) 0.0066(18) 0.0009(15)
C18B 0.036(3) 0.032(3) 0.032(4) -0.003(2) 0.009(3) -0.001(2)
C19 0.0219(14) 0.0215(14) 0.0279(15) -0.0076(11) -0.0066(11) 0.0043(11)
C20 0.0210(14) 0.0310(16) 0.0270(15) -0.0082(12) -0.0029(11) -0.0008(12)
C21 0.0177(13) 0.0294(15) 0.0262(14) -0.0068(12) -0.0024(11) -0.0028(11)
C22 0.0153(12) 0.0239(14) 0.0253(14) -0.0036(11) -0.0042(10) -0.0031(10)
C23 0.0157(12) 0.0267(14) 0.0260(14) -0.0039(11) -0.0047(11) -0.0033(11)
C24 0.0163(13) 0.0326(16) 0.0256(14) -0.0040(12) -0.0030(11) -0.0066(11)
C25 0.0253(15) 0.050(2) 0.0244(15) -0.0080(14) -0.0002(12) -0.0136(14)
C26 0.0285(16) 0.053(2) 0.0268(16) -0.0049(14) 0.0031(13) -0.0111(15)
C27 0.0210(14) 0.0319(16) 0.0317(16) 0.0031(12) 0.0007(12) -0.0054(12)
C28 0.0192(13) 0.0292(15) 0.0209(13) -0.0061(11) -0.0012(10) -0.0059(11)
C29 0.0183(13) 0.0283(15) 0.0246(14) -0.0091(11) -0.0007(11) -0.0034(11)
C30 0.0158(13) 0.0346(16) 0.0234(14) -0.0070(12) -0.0027(10) -0.0063(12)
C31 0.0258(15) 0.0270(15) 0.0219(14) -0.0064(11) -0.0017(11) -0.0080(12)
C32 0.0242(14) 0.0299(15) 0.0213(14) -0.0052(11) -0.0012(11) -0.0002(12)
C33 0.0176(13) 0.0333(16) 0.0218(14) -0.0063(11) -0.0015(10) -0.0026(11)
C34 0.0162(14) 0.0455(19) 0.0430(19) -0.0130(15) 0.0028(13) -0.0034(13)
C35 0.050(2) 0.0344(18) 0.0309(17) -0.0091(14) -0.0078(15) -0.0138(16)
C36 0.0355(19) 0.047(2) 0.046(2) -0.0165(17) -0.0142(16) 0.0151(16)

loop_
_atom_type_symbol
_atom_type_description
_atom_type_scat_dispersion_real
_atom_type_scat_dispersion_imag
_atom_type_scat_source
C C 0.0181 0.0091 'International Tables Vol C Tables 4.2.6.8 and 6.1.1.4'
H H 0.0000 0.0000 'International Tables Vol C Tables 4.2.6.8 and 6.1.1.4'
Br Br -0.6763 1.2805 'International Tables Vol C Tables 4.2.6.8 and 6.1.1.4'
N N 0.0311 0.0180 'International Tables Vol C Tables 4.2.6.8 and 6.1.1.4'
Ni Ni -3.0029 0.5091 'International Tables Vol C Tables 4.2.6.8 and 6.1.1.4'
O O 0.0492 0.0322 'International Tables Vol C Tables 4.2.6.8 and 6.1.1.4'

loop_
_geom_angle_atom_site_label_1
_geom_angle_atom_site_label_2
_geom_angle_atom_site_label_3
_geom_angle
_geom_angle_site_symmetry_1
_geom_angle_site_symmetry_3
_geom_angle_publ_flag
N1 Ni1 N4 129.18(11) . . ?
N1 Ni1 N3 125.46(11) . . ?
N4 Ni1 N3 90.46(10) . . ?
N1 Ni1 N2 91.30(11) . . ?
N4 Ni1 N2 112.59(11) . . ?
N3 Ni1 N2 107.50(11) . . ?
C1 N1 C4 105.2(2) . . ?
C1 N1 Ni1 125.6(2) . . ?
C4 N1 Ni1 129.1(2) . . ?
C9 N2 C6 105.1(3) . . ?
C9 N2 Ni1 127.9(2) . . ?
C6 N2 Ni1 127.0(2) . . ?
C19 N3 C22 105.1(2) . . ?
C19 N3 Ni1 126.0(2) . . ?
C22 N3 Ni1 128.9(2) . . ?
C27 N4 C24 105.0(3) . . ?
C27 N4 Ni1 126.4(2) . . ?
C24 N4 Ni1 127.8(2) . . ?
C12 O1 C16 116.8(3) . . ?
C30 O4 C34 116.7(2) . . ?
C31 O5 C35 113.5(2) . . ?
C32 O6 C36 117.1(3) . . ?
N1 C1 C2 113.7(3) . . ?
N1 C1 Br1 119.5(2) . . ?
C2 C1 Br1 126.7(2) . . ?
C3 C2 C1 104.8(3) . . ?
C3 C2 H2 127.6 . . ?
C1 C2 H2 127.6 . . ?
C2 C3 C4 107.5(3) . . ?
C2 C3 H3 126.2 . . ?
C4 C3 H3 126.2 . . ?
N1 C4 C5 123.1(3) . . ?
N1 C4 C3 108.8(3) . . ?
C5 C4 C3 128.1(3) . . ?
C4 C5 C6 125.3(3) . . ?
C4 C5 C10 118.1(3) . . ?
C6 C5 C10 116.6(3) . . ?
N2 C6 C5 124.2(3) . . ?
N2 C6 C7 108.6(3) . . ?
C5 C6 C7 127.2(3) . . ?
C8 C7 C6 107.7(3) . . ?
C8 C7 H7 126.2 . . ?
C6 C7 H7 126.2 . . ?
C7 C8 C9 105.9(3) . . ?
C7 C8 H8 127.0 . . ?
C9 C8 H8 127.0 . . ?
N2 C9 C8 112.7(3) . . ?
N2 C9 Br2 122.2(2) . . ?
C8 C9 Br2 125.0(2) . . ?
C11 C10 C15 120.3(3) . . ?
C11 C10 C5 120.2(3) . . ?
C15 C10 C5 119.5(3) . . ?
C10 C11 C12 119.7(3) . . ?
C10 C11 H11 120.2 . . ?
C12 C11 H11 120.2 . . ?
O1 C12 C13 115.4(3) . . ?
O1 C12 C11 124.4(3) . . ?
C13 C12 C11 120.2(3) . . ?
C12 C13 C14 119.8(3) . . ?
C12 C13 O2A 117.4(3) . . ?
C14 C13 O2A 120.7(3) . . ?
C12 C13 O2B 117.6(4) . . ?
C14 C13 O2B 116.7(4) . . ?
O3A C14 C15 124.0(3) . . ?
O3A C14 C13 115.2(3) . . ?
C15 C14 C13 120.2(3) . . ?
C15 C14 O3B 122.9(5) . . ?
C13 C14 O3B 114.1(5) . . ?
C14 C15 C10 119.9(3) . . ?
C14 C15 H15 120.1 . . ?
C10 C15 H15 120.1 . . ?
O1 C16 H16A 109.5 . . ?
O1 C16 H16B 109.5 . . ?
H16A C16 H16B 109.5 . . ?
O1 C16 H16C 109.5 . . ?
H16A C16 H16C 109.5 . . ?
H16B C16 H16C 109.5 . . ?
C13 O2A C17A 109.7(4) . . ?
O2A C17A H17A 109.5 . . ?
O2A C17A H17B 109.5 . . ?
H17A C17A H17B 109.5 . . ?
O2A C17A H17C 109.5 . . ?
H17A C17A H17C 109.5 . . ?
H17B C17A H17C 109.5 . . ?
C17B O2B C13 105.0(6) . . ?
O2B C17B H17D 109.5 . . ?
O2B C17B H17E 109.5 . . ?
H17D C17B H17E 109.5 . . ?
O2B C17B H17F 109.5 . . ?
H17D C17B H17F 109.5 . . ?
H17E C17B H17F 109.5 . . ?
C14 O3A C18A 115.8(4) . . ?
O3A C18A H18A 109.5 . . ?
O3A C18A H18B 109.5 . . ?
H18A C18A H18B 109.5 . . ?
O3A C18A H18C 109.5 . . ?
H18A C18A H18C 109.5 . . ?
H18B C18A H18C 109.5 . . ?
C18B O3B C14 116.6(9) . . ?
O3B C18B H18D 109.5 . . ?
O3B C18B H18E 109.5 . . ?
H18D C18B H18E 109.5 . . ?
O3B C18B H18F 109.5 . . ?
H18D C18B H18F 109.5 . . ?
H18E C18B H18F 109.5 . . ?
N3 C19 C20 113.4(3) . . ?
N3 C19 Br3 120.6(2) . . ?
C20 C19 Br3 125.9(2) . . ?
C21 C20 C19 104.9(3) . . ?
C21 C20 H20 127.5 . . ?
C19 C20 H20 127.5 . . ?
C20 C21 C22 107.5(3) . . ?
C20 C21 H21 126.3 . . ?
C22 C21 H21 126.3 . . ?
C23 C22 N3 123.2(3) . . ?
C23 C22 C21 127.7(3) . . ?
N3 C22 C21 109.0(2) . . ?
C22 C23 C24 124.8(3) . . ?
C22 C23 C28 119.0(3) . . ?
C24 C23 C28 116.2(3) . . ?
N4 C24 C23 124.4(3) . . ?
N4 C24 C25 108.8(3) . . ?
C23 C24 C25 126.7(3) . . ?
C26 C25 C24 107.3(3) . . ?
C26 C25 H25 126.3 . . ?
C24 C25 H25 126.3 . . ?
C25 C26 C27 105.4(3) . . ?
C25 C26 H26 127.3 . . ?
C27 C26 H26 127.3 . . ?
N4 C27 C26 113.4(3) . . ?
N4 C27 Br4 120.8(2) . . ?
C26 C27 Br4 125.8(2) . . ?
C33 C28 C29 120.5(3) . . ?
C33 C28 C23 118.3(3) . . ?
C29 C28 C23 121.2(3) . . ?
C30 C29 C28 119.3(3) . . ?
C30 C29 H29 120.4 . . ?
C28 C29 H29 120.4 . . ?
O4 C30 C29 124.7(3) . . ?
O4 C30 C31 114.9(3) . . ?
C29 C30 C31 120.4(3) . . ?
O5 C31 C30 121.1(3) . . ?
O5 C31 C32 118.9(3) . . ?
C30 C31 C32 119.9(3) . . ?
O6 C32 C33 124.4(3) . . ?
O6 C32 C31 115.6(3) . . ?
C33 C32 C31 120.0(3) . . ?
C32 C33 C28 119.8(3) . . ?
C32 C33 H33 120.1 . . ?
C28 C33 H33 120.1 . . ?
O4 C34 H34A 109.5 . . ?
O4 C34 H34B 109.5 . . ?
H34A C34 H34B 109.5 . . ?
O4 C34 H34C 109.5 . . ?
H34A C34 H34C 109.5 . . ?
H34B C34 H34C 109.5 . . ?
O5 C35 H35A 109.5 . . ?
O5 C35 H35B 109.5 . . ?
H35A C35 H35B 109.5 . . ?
O5 C35 H35C 109.5 . . ?
H35A C35 H35C 109.5 . . ?
H35B C35 H35C 109.5 . . ?
O6 C36 H36A 109.5 . . ?
O6 C36 H36B 109.5 . . ?
H36A C36 H36B 109.5 . . ?
O6 C36 H36C 109.5 . . ?
H36A C36 H36C 109.5 . . ?
H36B C36 H36C 109.5 . . ?

loop_
_geom_bond_atom_site_label_1
_geom_bond_atom_site_label_2
_geom_bond_distance
_geom_bond_site_symmetry_2
_geom_bond_publ_flag
Ni1 N1 1.955(3) . ?
Ni1 N4 1.964(3) . ?
Ni1 N3 1.966(3) . ?
Ni1 N2 1.969(3) . ?
Br1 C1 1.882(3) . ?
Br2 C9 1.872(3) . ?
Br3 C19 1.873(3) . ?
Br4 C27 1.871(3) . ?
N1 C1 1.327(4) . ?
N1 C4 1.391(4) . ?
N2 C9 1.338(4) . ?
N2 C6 1.404(4) . ?
N3 C19 1.332(4) . ?
N3 C22 1.400(4) . ?
N4 C27 1.339(4) . ?
N4 C24 1.392(4) . ?
O1 C12 1.366(4) . ?
O1 C16 1.428(4) . ?
O4 C30 1.366(3) . ?
O4 C34 1.425(4) . ?
O5 C31 1.378(4) . ?
O5 C35 1.418(4) . ?
O6 C32 1.363(4) . ?
O6 C36 1.433(4) . ?
C1 C2 1.404(4) . ?
C2 C3 1.372(5) . ?
C2 H2 0.9500 . ?
C3 C4 1.426(4) . ?
C3 H3 0.9500 . ?
C4 C5 1.404(4) . ?
C5 C6 1.409(4) . ?
C5 C10 1.499(4) . ?
C6 C7 1.418(4) . ?
C7 C8 1.363(5) . ?
C7 H7 0.9500 . ?
C8 C9 1.398(5) . ?
C8 H8 0.9500 . ?
C10 C11 1.390(4) . ?
C10 C15 1.395(4) . ?
C11 C12 1.393(4) . ?
C11 H11 0.9500 . ?
C12 C13 1.389(5) . ?
C13 C14 1.400(5) . ?
C13 O2A 1.409(5) . ?
C13 O2B 1.470(8) . ?
C14 O3A 1.350(5) . ?
C14 C15 1.382(4) . ?
C14 O3B 1.499(11) . ?
C15 H15 0.9500 . ?
C16 H16A 0.9800 . ?
C16 H16B 0.9800 . ?
C16 H16C 0.9800 . ?
O2A C17A 1.418(7) . ?
C17A H17A 0.9800 . ?
C17A H17B 0.9800 . ?
C17A H17C 0.9800 . ?
O2B C17B 1.436(12) . ?
C17B H17D 0.9800 . ?
C17B H17E 0.9800 . ?
C17B H17F 0.9800 . ?
O3A C18A 1.437(7) . ?
C18A H18A 0.9800 . ?
C18A H18B 0.9800 . ?
C18A H18C 0.9800 . ?
O3B C18B 1.416(19) . ?
C18B H18D 0.9800 . ?
C18B H18E 0.9800 . ?
C18B H18F 0.9800 . ?
C19 C20 1.407(4) . ?
C20 C21 1.381(4) . ?
C20 H20 0.9500 . ?
C21 C22 1.419(4) . ?
C21 H21 0.9500 . ?
C22 C23 1.398(4) . ?
C23 C24 1.409(4) . ?
C23 C28 1.491(4) . ?
C24 C25 1.424(4) . ?
C25 C26 1.374(5) . ?
C25 H25 0.9500 . ?
C26 C27 1.390(5) . ?
C26 H26 0.9500 . ?
C28 C33 1.394(4) . ?
C28 C29 1.398(4) . ?
C29 C30 1.393(4) . ?
C29 H29 0.9500 . ?
C30 C31 1.394(4) . ?
C31 C32 1.394(4) . ?
C32 C33 1.390(4) . ?
C33 H33 0.9500 . ?
C34 H34A 0.9800 . ?
C34 H34B 0.9800 . ?
C34 H34C 0.9800 . ?
C35 H35A 0.9800 . ?
C35 H35B 0.9800 . ?
C35 H35C 0.9800 . ?
C36 H36A 0.9800 . ?
C36 H36B 0.9800 . ?
C36 H36C 0.9800 . ?

loop_
_geom_torsion_atom_site_label_1
_geom_torsion_atom_site_label_2
_geom_torsion_atom_site_label_3
_geom_torsion_atom_site_label_4
_geom_torsion
_geom_torsion_site_symmetry_1
_geom_torsion_site_symmetry_2
_geom_torsion_site_symmetry_3
_geom_torsion_site_symmetry_4
_geom_torsion_publ_flag
C4 N1 C1 C2 -1.3(4) . . . . ?
Ni1 N1 C1 C2 -177.5(2) . . . . ?
C4 N1 C1 Br1 174.9(2) . . . . ?
Ni1 N1 C1 Br1 -1.2(4) . . . . ?
N1 C1 C2 C3 1.6(4) . . . . ?
Br1 C1 C2 C3 -174.3(3) . . . . ?
C1 C2 C3 C4 -1.2(4) . . . . ?
C1 N1 C4 C5 -176.6(3) . . . . ?
Ni1 N1 C4 C5 -0.6(4) . . . . ?
C1 N1 C4 C3 0.5(3) . . . . ?
Ni1 N1 C4 C3 176.5(2) . . . . ?
C2 C3 C4 N1 0.4(4) . . . . ?
C2 C3 C4 C5 177.3(3) . . . . ?
N1 C4 C5 C6 -0.4(5) . . . . ?
C3 C4 C5 C6 -176.9(3) . . . . ?
N1 C4 C5 C10 177.8(3) . . . . ?
C3 C4 C5 C10 1.3(5) . . . . ?
C9 N2 C6 C5 179.2(3) . . . . ?
Ni1 N2 C6 C5 -4.1(4) . . . . ?
C9 N2 C6 C7 -1.0(4) . . . . ?
Ni1 N2 C6 C7 175.8(2) . . . . ?
C4 C5 C6 N2 2.9(5) . . . . ?
C10 C5 C6 N2 -175.4(3) . . . . ?
C4 C5 C6 C7 -177.0(3) . . . . ?
C10 C5 C6 C7 4.8(5) . . . . ?
N2 C6 C7 C8 0.5(4) . . . . ?
C5 C6 C7 C8 -179.7(3) . . . . ?
C6 C7 C8 C9 0.2(4) . . . . ?
C6 N2 C9 C8 1.1(4) . . . . ?
Ni1 N2 C9 C8 -175.6(2) . . . . ?
C6 N2 C9 Br2 -179.7(2) . . . . ?
Ni1 N2 C9 Br2 3.6(4) . . . . ?
C7 C8 C9 N2 -0.9(4) . . . . ?
C7 C8 C9 Br2 -180.0(3) . . . . ?
C4 C5 C10 C11 58.4(4) . . . . ?
C6 C5 C10 C11 -123.2(3) . . . . ?
C4 C5 C10 C15 -121.3(3) . . . . ?
C6 C5 C10 C15 57.1(4) . . . . ?
C15 C10 C11 C12 -0.1(4) . . . . ?
C5 C10 C11 C12 -179.8(3) . . . . ?
C16 O1 C12 C13 174.4(3) . . . . ?
C16 O1 C12 C11 -3.7(5) . . . . ?
C10 C11 C12 O1 178.7(3) . . . . ?
C10 C11 C12 C13 0.7(5) . . . . ?
O1 C12 C13 C14 -179.5(4) . . . . ?
C11 C12 C13 C14 -1.2(6) . . . . ?
O1 C12 C13 O2A -15.7(5) . . . . ?
C11 C12 C13 O2A 162.6(3) . . . . ?
O1 C12 C13 O2B 28.7(6) . . . . ?
C11 C12 C13 O2B -153.1(4) . . . . ?
C12 C13 C14 O3A 172.7(4) . . . . ?
C12 C13 C14 C15 1.2(6) . . . . ?
O2A C13 C14 C15 -162.0(4) . . . . ?
O2B C13 C14 C15 153.3(5) . . . . ?
C12 C13 C14 O3B -160.5(6) . . . . ?
O3A C14 C15 C10 -171.3(4) . . . . ?
C13 C14 C15 C10 -0.6(6) . . . . ?
O3B C14 C15 C10 159.4(6) . . . . ?
C11 C10 C15 C14 0.1(5) . . . . ?
C5 C10 C15 C14 179.8(3) . . . . ?
C12 C13 O2A C17A 109.0(5) . . . . ?
C14 C13 O2A C17A -87.4(5) . . . . ?
C12 C13 O2B C17B -119.3(6) . . . . ?
C14 C13 O2B C17B 87.9(7) . . . . ?
C15 C14 O3A C18A -10.9(7) . . . . ?
C13 C14 O3A C18A 178.0(4) . . . . ?
C15 C14 O3B C18B 17.2(12) . . . . ?
C13 C14 O3B C18B 178.3(8) . . . . ?
C22 N3 C19 C20 -0.1(3) . . . . ?
Ni1 N3 C19 C20 178.2(2) . . . . ?
C22 N3 C19 Br3 178.3(2) . . . . ?
Ni1 N3 C19 Br3 -3.4(3) . . . . ?
N3 C19 C20 C21 0.7(4) . . . . ?
Br3 C19 C20 C21 -177.6(2) . . . . ?
C19 C20 C21 C22 -1.0(3) . . . . ?
C19 N3 C22 C23 -179.1(3) . . . . ?
Ni1 N3 C22 C23 2.7(4) . . . . ?
C19 N3 C22 C21 -0.6(3) . . . . ?
Ni1 N3 C22 C21 -178.8(2) . . . . ?
C20 C21 C22 C23 179.5(3) . . . . ?
C20 C21 C22 N3 1.1(3) . . . . ?
N3 C22 C23 C24 -1.0(5) . . . . ?
C21 C22 C23 C24 -179.2(3) . . . . ?
N3 C22 C23 C28 178.4(3) . . . . ?
C21 C22 C23 C28 0.2(5) . . . . ?
C27 N4 C24 C23 -178.2(3) . . . . ?
Ni1 N4 C24 C23 -7.7(4) . . . . ?
C27 N4 C24 C25 -0.7(3) . . . . ?
Ni1 N4 C24 C25 169.7(2) . . . . ?
C22 C23 C24 N4 3.6(5) . . . . ?
C28 C23 C24 N4 -175.8(3) . . . . ?
C22 C23 C24 C25 -173.4(3) . . . . ?
C28 C23 C24 C25 7.2(5) . . . . ?
N4 C24 C25 C26 0.7(4) . . . . ?
C23 C24 C25 C26 178.1(3) . . . . ?
C24 C25 C26 C27 -0.4(4) . . . . ?
C24 N4 C27 C26 0.5(4) . . . . ?
Ni1 N4 C27 C26 -170.2(2) . . . . ?
C24 N4 C27 Br4 178.7(2) . . . . ?
Ni1 N4 C27 Br4 8.1(4) . . . . ?
C25 C26 C27 N4 0.0(4) . . . . ?
C25 C26 C27 Br4 -178.2(3) . . . . ?
C22 C23 C28 C33 -123.4(3) . . . . ?
C24 C23 C28 C33 56.1(4) . . . . ?
C22 C23 C28 C29 58.1(4) . . . . ?
C24 C23 C28 C29 -122.4(3) . . . . ?
C33 C28 C29 C30 -2.3(4) . . . . ?
C23 C28 C29 C30 176.2(3) . . . . ?
C34 O4 C30 C29 -9.7(5) . . . . ?
C34 O4 C30 C31 171.7(3) . . . . ?
C28 C29 C30 O4 -178.0(3) . . . . ?
C28 C29 C30 C31 0.5(5) . . . . ?
C35 O5 C31 C30 85.4(4) . . . . ?
C35 O5 C31 C32 -97.9(4) . . . . ?
O4 C30 C31 O5 -3.1(4) . . . . ?
C29 C30 C31 O5 178.3(3) . . . . ?
O4 C30 C31 C32 -179.8(3) . . . . ?
C29 C30 C31 C32 1.6(5) . . . . ?
C36 O6 C32 C33 1.3(5) . . . . ?
C36 O6 C32 C31 -179.2(3) . . . . ?
O5 C31 C32 O6 1.8(4) . . . . ?
C30 C31 C32 O6 178.6(3) . . . . ?
O5 C31 C32 C33 -178.6(3) . . . . ?
C30 C31 C32 C33 -1.9(5) . . . . ?
O6 C32 C33 C28 179.6(3) . . . . ?
C31 C32 C33 C28 0.0(4) . . . . ?
C29 C28 C33 C32 2.1(4) . . . . ?
C23 C28 C33 C32 -176.5(3) . . . . ?
